data_7040318
loop_
_publ_author_name
'Chanawanno, Kullapa'
'Holstrom, Cole'
'Crandall, Laura A.'
'Dodge, Henry'
'Nemykin, Victor N.'
'Herrick, Richard S.'
'Ziegler, Christopher J.'

_publ_section_title
;
 The synthesis and structures of 1,1'-bis(sulfonyl)ferrocene derivatives.
;
_journal_issue 36
_journal_name_full 'Dalton transactions (Cambridge, England : 2003)'
_journal_page_first 14320
_journal_page_last 14326
_journal_paper_doi 10.1039/c6dt02669a
_journal_volume 45
_journal_year 2016
_chemical_formula_sum 'C34 H60 Fe N2 O4 S2'
_chemical_formula_weight 680.83
_space_group_crystal_system monoclinic
_space_group_IT_number 14
_space_group_name_Hall '-P 2ybc'
_space_group_name_H-M_alt 'P 1 21/c 1'
_symmetry_space_group_name_Hall '-P 2ybc'
_symmetry_space_group_name_H-M 'P 1 21/c 1'
_atom_sites_solution_hydrogens geom
_audit_creation_method SHELXL-2014/7
_audit_update_record
;
2016-07-27 deposited with the CCDC.
2016-08-15 downloaded from the CCDC.
;
_cell_angle_alpha 90
_cell_angle_beta 90.805(11)
_cell_angle_gamma 90
_cell_formula_units_Z 4
_cell_length_a 9.8354(18)
_cell_length_b 7.6469(14)
_cell_length_c 46.916(9)
_cell_measurement_reflns_used 9676
_cell_measurement_temperature 100(2)
_cell_measurement_theta_max 26.56
_cell_measurement_theta_min 2.61
_cell_volume 3528.2(11)
_computing_cell_refinement 'Bruker SAINT'
_computing_data_collection 'Bruker APEX2'
_computing_data_reduction 'Bruker SAINT'
_computing_molecular_graphics 'Bruker SHELXTL'
_computing_publication_material 'Bruker SHELXTL'
_computing_structure_refinement 'SHELXL-2014/7 (Sheldrick, 2014)'
_computing_structure_solution 'SHELXL-2014/7 (Sheldrick, 2014)'
_diffrn_ambient_temperature 100(2)
_diffrn_measured_fraction_theta_full 0.993
_diffrn_measured_fraction_theta_max 0.978
_diffrn_measurement_device_type 'Bruker APEX-II CCD'
_diffrn_measurement_method '\f and \w scans'
_diffrn_radiation_type MoK\a
_diffrn_radiation_wavelength 0.71073
_diffrn_reflns_av_R_equivalents 0.1664
_diffrn_reflns_av_unetI/netI 0.0872
_diffrn_reflns_Laue_measured_fraction_full 0.993
_diffrn_reflns_Laue_measured_fraction_max 0.978
_diffrn_reflns_limit_h_max 12
_diffrn_reflns_limit_h_min -12
_diffrn_reflns_limit_k_max 9
_diffrn_reflns_limit_k_min -9
_diffrn_reflns_limit_l_max 58
_diffrn_reflns_limit_l_min -59
_diffrn_reflns_number 124602
_diffrn_reflns_point_group_measured_fraction_full 0.993
_diffrn_reflns_point_group_measured_fraction_max 0.978
_diffrn_reflns_theta_full 25.242
_diffrn_reflns_theta_max 26.870
_diffrn_reflns_theta_min 1.736
_diffrn_source 'fine-focus sealed tube'
_exptl_absorpt_coefficient_mu 0.584
_exptl_absorpt_correction_T_max 0.9321
_exptl_absorpt_correction_T_min 0.8530
_exptl_absorpt_correction_type multi-scan
_exptl_absorpt_process_details SADABS
_exptl_crystal_colour yellow
_exptl_crystal_density_diffrn 1.285
_exptl_crystal_density_meas ?
_exptl_crystal_density_method 'not measured'
_exptl_crystal_description plate
_exptl_crystal_F_000 1480
_exptl_crystal_size_max 0.281
_exptl_crystal_size_mid 0.187
_exptl_crystal_size_min 0.122
_exptl_transmission_factor_max 0.7454
_exptl_transmission_factor_min 0.6372
_refine_diff_density_max 1.091
_refine_diff_density_min -1.113
_refine_diff_density_rms 0.154
_refine_ls_extinction_method none
_refine_ls_goodness_of_fit_ref 1.071
_refine_ls_hydrogen_treatment mixed
_refine_ls_matrix_type full
_refine_ls_number_parameters 390
_refine_ls_number_reflns 7438
_refine_ls_number_restraints 0
_refine_ls_restrained_S_all 1.071
_refine_ls_R_factor_all 0.1584
_refine_ls_R_factor_gt 0.1036
_refine_ls_shift/su_max 0.001
_refine_ls_shift/su_mean 0.000
_refine_ls_structure_factor_coef Fsqd
_refine_ls_weighting_details 'w=1/[\s^2^(Fo^2^)+(0.1220P)^2^+30.7414P] where P=(Fo^2^+2Fc^2^)/3'
_refine_ls_weighting_scheme calc
_refine_ls_wR_factor_gt 0.2527
_refine_ls_wR_factor_ref 0.2955
_reflns_Friedel_coverage 0.000
_reflns_number_gt 5122
_reflns_number_total 7438
_reflns_threshold_expression 'I > 2\s(I)'
_cod_data_source_file c6dt02669a2.cif
_cod_data_source_block 11
_cod_depositor_comments
;
The following automatic conversions were performed:

'_exptl_crystal_density_meas' value 'not measured' was changed to '?'
- the value is perceived as not measured.

Automatic conversion script
Id: cif_fix_values 4268 2015-11-12 08:31:59Z antanas 

 Adding full bibliography for 7040307--7040318.cif.
;
_cod_database_code 7040318
_shelx_shelxl_version_number 2014/7
_shelx_space_group_comment
;
The symmetry employed for this shelxl refinement is uniquely defined
by the following loop, which should always be used as a source of
symmetry information in preference to the above space-group names.
They are only intended as comments.
;
_shelx_estimated_absorpt_t_min 0.853
_shelx_estimated_absorpt_t_max 0.932

loop_
_space_group_symop_operation_xyz
'x, y, z'
'-x, y+1/2, -z+1/2'
'-x, -y, -z'
'x, -y-1/2, z-1/2'

loop_
_atom_site_label
_atom_site_type_symbol
_atom_site_fract_x
_atom_site_fract_y
_atom_site_fract_z
_atom_site_U_iso_or_equiv
_atom_site_adp_type
_atom_site_occupancy
_atom_site_site_symmetry_order
_atom_site_calc_flag
_atom_site_refinement_flags_posn
_atom_site_refinement_flags_adp
C1 C 0.2957(6) 0.2758(9) 0.70837(12) 0.0211(14) Uani 1 1 d . .
C2 C 0.1832(6) 0.1561(9) 0.70764(12) 0.0208(14) Uani 1 1 d . .
H2 H 0.0901 0.1804 0.6997 0.025 Uiso 1 1 calc R U
C3 C 0.2282(6) -0.0021(9) 0.72003(12) 0.0207(13) Uani 1 1 d . .
H3 H 0.1715 -0.1091 0.7228 0.025 Uiso 1 1 calc R U
C4 C 0.3681(6) 0.0175(9) 0.72863(13) 0.0220(14) Uani 1 1 d . .
H4 H 0.4256 -0.0735 0.7382 0.026 Uiso 1 1 calc R U
C5 C 0.4097(6) 0.1882(9) 0.72139(12) 0.0212(14) Uani 1 1 d . .
H5 H 0.5022 0.2391 0.7247 0.025 Uiso 1 1 calc R U
C6 C 0.2056(6) 0.1307(9) 0.78916(12) 0.0197(13) Uani 1 1 d . .
C7 C 0.3179(6) 0.2496(9) 0.78980(12) 0.0194(13) Uani 1 1 d . .
H7 H 0.4112 0.2261 0.7977 0.023 Uiso 1 1 calc R U
C8 C 0.2707(6) 0.4079(9) 0.77738(12) 0.0228(14) Uani 1 1 d . .
H8 H 0.3263 0.5157 0.7744 0.027 Uiso 1 1 calc R U
C9 C 0.1312(6) 0.3857(9) 0.76924(13) 0.0217(14) Uani 1 1 d . .
H9 H 0.0728 0.4758 0.7596 0.026 Uiso 1 1 calc R U
C10 C 0.0902(6) 0.2158(9) 0.77648(13) 0.0220(14) Uani 1 1 d . .
H10 H -0.0024 0.1644 0.7736 0.026 Uiso 1 1 calc R U
C11 C 0.1660(6) 0.0556(9) 0.85413(13) 0.0233(14) Uani 1 1 d . .
H11A H 0.1487 0.1766 0.8475 0.028 Uiso 1 1 calc R U
H11B H 0.2655 0.0409 0.8566 0.028 Uiso 1 1 calc R U
C12 C 0.0976(6) 0.0275(9) 0.88266(13) 0.0255(15) Uani 1 1 d . .
H12A H 0.1114 -0.0950 0.8889 0.031 Uiso 1 1 calc R U
H12B H -0.0014 0.0477 0.8805 0.031 Uiso 1 1 calc R U
C13 C 0.1553(6) 0.1509(9) 0.90525(13) 0.0241(14) Uani 1 1 d . .
H13A H 0.1378 0.2730 0.8992 0.029 Uiso 1 1 calc R U
H13B H 0.2551 0.1346 0.9065 0.029 Uiso 1 1 calc R U
C14 C 0.0950(6) 0.1227(9) 0.93485(13) 0.0240(14) Uani 1 1 d . .
H14A H -0.0047 0.1398 0.9337 0.029 Uiso 1 1 calc R U
H14B H 0.1123 0.0007 0.9409 0.029 Uiso 1 1 calc R U
C15 C 0.1548(7) 0.2475(10) 0.95723(13) 0.0264(15) Uani 1 1 d . .
H15A H 0.1383 0.3693 0.9509 0.032 Uiso 1 1 calc R U
H15B H 0.2544 0.2297 0.9584 0.032 Uiso 1 1 calc R U
C16 C 0.0958(6) 0.2237(9) 0.98698(13) 0.0252(14) Uani 1 1 d . .
H16A H -0.0038 0.2417 0.9859 0.030 Uiso 1 1 calc R U
H16B H 0.1123 0.1020 0.9933 0.030 Uiso 1 1 calc R U
C17 C 0.1562(6) 0.3489(9) 1.00918(13) 0.0232(14) Uani 1 1 d . .
H17A H 0.1389 0.4705 1.0029 0.028 Uiso 1 1 calc R U
H17B H 0.2559 0.3317 1.0101 0.028 Uiso 1 1 calc R U
C18 C 0.0986(7) 0.3248(9) 1.03916(13) 0.0260(14) Uani 1 1 d . .
H18A H -0.0013 0.3410 1.0382 0.031 Uiso 1 1 calc R U
H18B H 0.1166 0.2035 1.0456 0.031 Uiso 1 1 calc R U
C19 C 0.1582(6) 0.4507(9) 1.06104(13) 0.0244(14) Uani 1 1 d . .
H19A H 0.1414 0.5719 1.0545 0.029 Uiso 1 1 calc R U
H19B H 0.2579 0.4332 1.0621 0.029 Uiso 1 1 calc R U
C20 C 0.1000(6) 0.4293(9) 1.09085(13) 0.0254(14) Uani 1 1 d . .
H20A H 0.0001 0.4446 1.0897 0.031 Uiso 1 1 calc R U
H20B H 0.1184 0.3087 1.0976 0.031 Uiso 1 1 calc R U
C21 C 0.1582(7) 0.5581(10) 1.11271(13) 0.0307(16) Uani 1 1 d . .
H21A H 0.1408 0.6787 1.1059 0.037 Uiso 1 1 calc R U
H21B H 0.2580 0.5418 1.1140 0.037 Uiso 1 1 calc R U
C22 C 0.0984(9) 0.5374(11) 1.14246(15) 0.044(2) Uani 1 1 d . .
H22A H -0.0001 0.5563 1.1415 0.065 Uiso 1 1 calc R U
H22B H 0.1399 0.6233 1.1554 0.065 Uiso 1 1 calc R U
H22C H 0.1170 0.4192 1.1496 0.065 Uiso 1 1 calc R U
C23 C 0.3395(7) 0.4359(10) 0.63978(13) 0.0262(15) Uani 1 1 d . .
H23A H 0.2395 0.4496 0.6389 0.031 Uiso 1 1 calc R U
H23B H 0.3611 0.3105 0.6372 0.031 Uiso 1 1 calc R U
C24 C 0.4037(6) 0.5420(10) 0.61605(13) 0.0264(15) Uani 1 1 d . .
H24A H 0.5025 0.5174 0.6159 0.032 Uiso 1 1 calc R U
H24B H 0.3920 0.6679 0.6203 0.032 Uiso 1 1 calc R U
C25 C 0.3443(6) 0.5045(9) 0.58642(12) 0.0229(14) Uani 1 1 d . .
H25A H 0.2444 0.5201 0.5868 0.027 Uiso 1 1 calc R U
H25B H 0.3630 0.3812 0.5814 0.027 Uiso 1 1 calc R U
C26 C 0.4036(7) 0.6244(10) 0.56348(13) 0.0273(15) Uani 1 1 d . .
H26A H 0.3907 0.7473 0.5695 0.033 Uiso 1 1 calc R U
H26B H 0.5027 0.6029 0.5625 0.033 Uiso 1 1 calc R U
C27 C 0.3430(6) 0.6027(9) 0.53388(12) 0.0236(14) Uani 1 1 d . .
H27A H 0.2439 0.6242 0.5348 0.028 Uiso 1 1 calc R U
H27B H 0.3561 0.4800 0.5278 0.028 Uiso 1 1 calc R U
C28 C 0.4027(6) 0.7230(10) 0.51139(13) 0.0270(15) Uani 1 1 d . .
H28A H 0.3897 0.8456 0.5175 0.032 Uiso 1 1 calc R U
H28B H 0.5018 0.7014 0.5105 0.032 Uiso 1 1 calc R U
C29 C 0.3423(6) 0.7019(10) 0.48170(13) 0.0262(15) Uani 1 1 d . .
H29A H 0.2431 0.7226 0.4826 0.031 Uiso 1 1 calc R U
H29B H 0.3560 0.5795 0.4755 0.031 Uiso 1 1 calc R U
C30 C 0.4018(6) 0.8237(9) 0.45928(13) 0.0252(14) Uani 1 1 d . .
H30A H 0.3864 0.9462 0.4653 0.030 Uiso 1 1 calc R U
H30B H 0.5013 0.8049 0.4587 0.030 Uiso 1 1 calc R U
C31 C 0.3434(7) 0.7999(10) 0.42950(13) 0.0289(16) Uani 1 1 d . .
H31A H 0.2442 0.8220 0.4300 0.035 Uiso 1 1 calc R U
H31B H 0.3564 0.6765 0.4237 0.035 Uiso 1 1 calc R U
C32 C 0.4052(7) 0.9180(10) 0.40678(13) 0.0258(15) Uani 1 1 d . .
H32A H 0.3897 1.0414 0.4122 0.031 Uiso 1 1 calc R U
H32B H 0.5047 0.8984 0.4066 0.031 Uiso 1 1 calc R U
C33 C 0.3487(7) 0.8894(10) 0.37680(14) 0.0297(16) Uani 1 1 d . .
H33A H 0.2494 0.9099 0.3769 0.036 Uiso 1 1 calc R U
H33B H 0.3637 0.7658 0.3714 0.036 Uiso 1 1 calc R U
C34 C 0.4118(8) 1.0071(11) 0.35414(14) 0.0390(19) Uani 1 1 d . .
H34A H 0.3957 1.1299 0.3590 0.058 Uiso 1 1 calc R U
H34B H 0.3702 0.9813 0.3355 0.058 Uiso 1 1 calc R U
H34C H 0.5099 0.9853 0.3534 0.058 Uiso 1 1 calc R U
Fe1 Fe 0.24947(8) 0.20175(14) 0.74878(2) 0.0184(3) Uani 1 1 d . .
N1 N 0.1152(5) -0.0691(7) 0.83230(10) 0.0212(11) Uani 1 1 d . .
H1 H 0.0422 -0.1332 0.8350 0.025 Uiso 1 1 calc R U
N2 N 0.3911(5) 0.4952(8) 0.66761(11) 0.0234(12) Uani 1 1 d . .
H2A H 0.4748 0.5352 0.6689 0.028 Uiso 1 1 calc R U
O1 O 0.1290(4) -0.1931(6) 0.78399(9) 0.0223(10) Uani 1 1 d . .
O2 O 0.3401(4) -0.1251(6) 0.81091(9) 0.0225(10) Uani 1 1 d . .
O3 O 0.3683(4) 0.5942(6) 0.71692(9) 0.0254(10) Uani 1 1 d . .
O4 O 0.1621(4) 0.5353(6) 0.68750(9) 0.0236(10) Uani 1 1 d . .
S1 S 0.20297(14) -0.0809(2) 0.80277(3) 0.0193(4) Uani 1 1 d . .
S2 S 0.29868(15) 0.4894(2) 0.69622(3) 0.0198(4) Uani 1 1 d . .

loop_
_atom_site_aniso_label
_atom_site_aniso_U_11
_atom_site_aniso_U_22
_atom_site_aniso_U_33
_atom_site_aniso_U_23
_atom_site_aniso_U_13
_atom_site_aniso_U_12
C1 0.023(3) 0.029(4) 0.011(3) -0.005(3) 0.002(2) -0.001(3)
C2 0.023(3) 0.028(4) 0.011(3) -0.007(3) 0.004(2) -0.001(3)
C3 0.018(3) 0.026(4) 0.018(3) -0.002(3) 0.001(2) 0.002(3)
C4 0.021(3) 0.026(4) 0.018(3) 0.002(3) 0.002(2) 0.004(3)
C5 0.012(3) 0.033(4) 0.018(3) -0.003(3) 0.005(2) 0.002(3)
C6 0.021(3) 0.028(4) 0.011(3) -0.002(3) 0.003(2) 0.001(3)
C7 0.022(3) 0.026(4) 0.011(3) 0.000(2) 0.001(2) -0.001(3)
C8 0.025(3) 0.028(4) 0.016(3) -0.007(3) 0.000(2) -0.003(3)
C9 0.019(3) 0.028(4) 0.019(3) -0.004(3) 0.007(2) 0.004(3)
C10 0.013(3) 0.033(4) 0.020(3) 0.001(3) 0.003(2) -0.001(3)
C11 0.025(3) 0.026(4) 0.019(3) -0.003(3) 0.002(2) -0.002(3)
C12 0.022(3) 0.031(4) 0.024(3) -0.003(3) 0.003(3) 0.001(3)
C13 0.025(3) 0.025(4) 0.023(3) 0.002(3) -0.002(3) -0.002(3)
C14 0.024(3) 0.027(4) 0.021(3) -0.004(3) 0.002(2) 0.002(3)
C15 0.026(3) 0.033(4) 0.020(3) -0.003(3) 0.004(3) -0.001(3)
C16 0.024(3) 0.030(4) 0.022(3) 0.000(3) 0.001(3) 0.001(3)
C17 0.027(3) 0.022(3) 0.021(3) 0.002(3) 0.002(2) -0.001(3)
C18 0.026(3) 0.027(4) 0.025(3) 0.002(3) 0.004(3) -0.002(3)
C19 0.027(3) 0.028(4) 0.019(3) -0.002(3) -0.001(2) 0.002(3)
C20 0.026(3) 0.025(4) 0.025(3) -0.002(3) 0.001(3) 0.004(3)
C21 0.035(4) 0.037(4) 0.020(3) 0.002(3) -0.001(3) 0.003(3)
C22 0.067(5) 0.042(5) 0.022(4) -0.001(3) -0.003(3) 0.005(4)
C23 0.025(3) 0.033(4) 0.021(3) 0.006(3) 0.001(3) -0.001(3)
C24 0.022(3) 0.038(4) 0.020(3) -0.002(3) 0.000(2) -0.004(3)
C25 0.021(3) 0.028(4) 0.020(3) 0.002(3) 0.001(2) 0.003(3)
C26 0.025(3) 0.034(4) 0.022(3) -0.003(3) -0.002(3) -0.002(3)
C27 0.024(3) 0.030(4) 0.017(3) 0.002(3) 0.001(2) -0.001(3)
C28 0.022(3) 0.037(4) 0.022(3) 0.001(3) 0.002(3) -0.003(3)
C29 0.023(3) 0.038(4) 0.018(3) 0.005(3) -0.003(2) 0.000(3)
C30 0.024(3) 0.032(4) 0.020(3) 0.001(3) 0.001(2) 0.001(3)
C31 0.027(3) 0.040(4) 0.019(3) 0.004(3) 0.000(3) 0.000(3)
C32 0.026(3) 0.030(4) 0.021(3) 0.003(3) 0.000(3) 0.001(3)
C33 0.031(4) 0.032(4) 0.026(3) 0.004(3) -0.002(3) -0.001(3)
C34 0.051(5) 0.045(5) 0.021(3) 0.004(3) -0.004(3) -0.004(4)
Fe1 0.0165(4) 0.0227(5) 0.0160(5) -0.0003(3) 0.0017(3) 0.0005(3)
N1 0.018(2) 0.024(3) 0.021(3) -0.004(2) 0.005(2) -0.008(2)
N2 0.016(2) 0.034(3) 0.020(3) 0.000(2) 0.000(2) -0.003(2)
O1 0.025(2) 0.023(2) 0.019(2) -0.0030(19) 0.0000(17) -0.0057(19)
O2 0.017(2) 0.027(3) 0.023(2) 0.0045(19) 0.0030(17) 0.0044(19)
O3 0.031(2) 0.029(3) 0.016(2) -0.004(2) -0.0008(18) -0.006(2)
O4 0.020(2) 0.026(3) 0.025(2) 0.0063(19) 0.0010(17) 0.0045(19)
S1 0.0163(7) 0.0247(9) 0.0169(7) -0.0006(6) 0.0022(5) 0.0009(6)
S2 0.0172(7) 0.0247(9) 0.0177(7) 0.0008(6) 0.0020(6) 0.0001(6)

loop_
_atom_type_symbol
_atom_type_description
_atom_type_scat_dispersion_real
_atom_type_scat_dispersion_imag
_atom_type_scat_source
C C 0.0033 0.0016 'International Tables Vol C Tables 4.2.6.8 and 6.1.1.4'
H H 0.0000 0.0000 'International Tables Vol C Tables 4.2.6.8 and 6.1.1.4'
N N 0.0061 0.0033 'International Tables Vol C Tables 4.2.6.8 and 6.1.1.4'
O O 0.0106 0.0060 'International Tables Vol C Tables 4.2.6.8 and 6.1.1.4'
S S 0.1246 0.1234 'International Tables Vol C Tables 4.2.6.8 and 6.1.1.4'
Fe Fe 0.3463 0.8444 'International Tables Vol C Tables 4.2.6.8 and 6.1.1.4'

loop_
_geom_angle_atom_site_label_1
_geom_angle_atom_site_label_2
_geom_angle_atom_site_label_3
_geom_angle
C5 C1 C2 108.0(6)
C5 C1 S2 124.4(5)
C2 C1 S2 127.6(5)
C5 C1 Fe1 69.9(3)
C2 C1 Fe1 70.3(3)
S2 C1 Fe1 125.0(3)
C3 C2 C1 107.4(6)
C3 C2 Fe1 70.5(3)
C1 C2 Fe1 68.6(3)
C3 C2 H2 126.3
C1 C2 H2 126.3
Fe1 C2 H2 126.3
C2 C3 C4 108.7(6)
C2 C3 Fe1 69.6(4)
C4 C3 Fe1 69.5(4)
C2 C3 H3 125.7
C4 C3 H3 125.7
Fe1 C3 H3 125.7
C5 C4 C3 108.0(6)
C5 C4 Fe1 69.3(4)
C3 C4 Fe1 69.8(4)
C5 C4 H4 126.0
C3 C4 H4 126.0
Fe1 C4 H4 126.0
C4 C5 C1 107.9(6)
C4 C5 Fe1 70.6(3)
C1 C5 Fe1 68.9(3)
C4 C5 H5 126.1
C1 C5 H5 126.1
Fe1 C5 H5 126.1
C7 C6 C10 109.1(6)
C7 C6 S1 126.8(5)
C10 C6 S1 124.1(5)
C7 C6 Fe1 71.0(3)
C10 C6 Fe1 70.5(3)
S1 C6 Fe1 126.7(3)
C8 C7 C6 106.6(5)
C8 C7 Fe1 70.6(3)
C6 C7 Fe1 68.0(3)
C8 C7 H7 126.7
C6 C7 H7 126.7
Fe1 C7 H7 126.7
C7 C8 C9 108.4(6)
C7 C8 Fe1 69.4(4)
C9 C8 Fe1 69.5(4)
C7 C8 H8 125.8
C9 C8 H8 125.8
Fe1 C8 H8 125.8
C10 C9 C8 108.8(6)
C10 C9 Fe1 69.4(4)
C8 C9 Fe1 70.2(3)
C10 C9 H9 125.6
C8 C9 H9 125.6
Fe1 C9 H9 125.6
C9 C10 C6 107.1(6)
C9 C10 Fe1 70.8(3)
C6 C10 Fe1 68.4(3)
C9 C10 H10 126.5
C6 C10 H10 126.5
Fe1 C10 H10 126.5
N1 C11 C12 111.6(5)
N1 C11 H11A 109.3
C12 C11 H11A 109.3
N1 C11 H11B 109.3
C12 C11 H11B 109.3
H11A C11 H11B 108.0
C11 C12 C13 111.1(5)
C11 C12 H12A 109.4
C13 C12 H12A 109.4
C11 C12 H12B 109.4
C13 C12 H12B 109.4
H12A C12 H12B 108.0
C12 C13 C14 113.5(5)
C12 C13 H13A 108.9
C14 C13 H13A 108.9
C12 C13 H13B 108.9
C14 C13 H13B 108.9
H13A C13 H13B 107.7
C15 C14 C13 112.6(5)
C15 C14 H14A 109.1
C13 C14 H14A 109.1
C15 C14 H14B 109.1
C13 C14 H14B 109.1
H14A C14 H14B 107.8
C14 C15 C16 113.9(6)
C14 C15 H15A 108.8
C16 C15 H15A 108.8
C14 C15 H15B 108.8
C16 C15 H15B 108.8
H15A C15 H15B 107.7
C17 C16 C15 113.5(6)
C17 C16 H16A 108.9
C15 C16 H16A 108.9
C17 C16 H16B 108.9
C15 C16 H16B 108.9
H16A C16 H16B 107.7
C16 C17 C18 113.8(5)
C16 C17 H17A 108.8
C18 C17 H17A 108.8
C16 C17 H17B 108.8
C18 C17 H17B 108.8
H17A C17 H17B 107.7
C19 C18 C17 113.5(5)
C19 C18 H18A 108.9
C17 C18 H18A 108.9
C19 C18 H18B 108.9
C17 C18 H18B 108.9
H18A C18 H18B 107.7
C18 C19 C20 113.9(6)
C18 C19 H19A 108.8
C20 C19 H19A 108.8
C18 C19 H19B 108.8
C20 C19 H19B 108.8
H19A C19 H19B 107.7
C21 C20 C19 113.8(6)
C21 C20 H20A 108.8
C19 C20 H20A 108.8
C21 C20 H20B 108.8
C19 C20 H20B 108.8
H20A C20 H20B 107.7
C20 C21 C22 113.6(6)
C20 C21 H21A 108.8
C22 C21 H21A 108.8
C20 C21 H21B 108.8
C22 C21 H21B 108.8
H21A C21 H21B 107.7
C21 C22 H22A 109.5
C21 C22 H22B 109.5
H22A C22 H22B 109.5
C21 C22 H22C 109.5
H22A C22 H22C 109.5
H22B C22 H22C 109.5
N2 C23 C24 110.2(6)
N2 C23 H23A 109.6
C24 C23 H23A 109.6
N2 C23 H23B 109.6
C24 C23 H23B 109.6
H23A C23 H23B 108.1
C23 C24 C25 114.1(6)
C23 C24 H24A 108.7
C25 C24 H24A 108.7
C23 C24 H24B 108.7
C25 C24 H24B 108.7
H24A C24 H24B 107.6
C24 C25 C26 112.4(5)
C24 C25 H25A 109.1
C26 C25 H25A 109.1
C24 C25 H25B 109.1
C26 C25 H25B 109.1
H25A C25 H25B 107.8
C27 C26 C25 115.4(6)
C27 C26 H26A 108.4
C25 C26 H26A 108.4
C27 C26 H26B 108.4
C25 C26 H26B 108.4
H26A C26 H26B 107.5
C26 C27 C28 114.7(6)
C26 C27 H27A 108.6
C28 C27 H27A 108.6
C26 C27 H27B 108.6
C28 C27 H27B 108.6
H27A C27 H27B 107.6
C29 C28 C27 115.0(6)
C29 C28 H28A 108.5
C27 C28 H28A 108.5
C29 C28 H28B 108.5
C27 C28 H28B 108.5
H28A C28 H28B 107.5
C28 C29 C30 114.8(6)
C28 C29 H29A 108.6
C30 C29 H29A 108.6
C28 C29 H29B 108.6
C30 C29 H29B 108.6
H29A C29 H29B 107.6
C31 C30 C29 114.7(6)
C31 C30 H30A 108.6
C29 C30 H30A 108.6
C31 C30 H30B 108.6
C29 C30 H30B 108.6
H30A C30 H30B 107.6
C30 C31 C32 115.0(6)
C30 C31 H31A 108.5
C32 C31 H31A 108.5
C30 C31 H31B 108.5
C32 C31 H31B 108.5
H31A C31 H31B 107.5
C33 C32 C31 114.6(6)
C33 C32 H32A 108.6
C31 C32 H32A 108.6
C33 C32 H32B 108.6
C31 C32 H32B 108.6
H32A C32 H32B 107.6
C32 C33 C34 114.3(6)
C32 C33 H33A 108.7
C34 C33 H33A 108.7
C32 C33 H33B 108.7
C34 C33 H33B 108.7
H33A C33 H33B 107.6
C33 C34 H34A 109.5
C33 C34 H34B 109.5
H34A C34 H34B 109.5
C33 C34 H34C 109.5
H34A C34 H34C 109.5
H34B C34 H34C 109.5
C6 Fe1 C1 179.1(3)
C6 Fe1 C5 138.5(2)
C1 Fe1 C5 41.1(2)
C6 Fe1 C10 41.1(2)
C1 Fe1 C10 139.3(3)
C5 Fe1 C10 179.5(2)
C6 Fe1 C2 139.8(3)
C1 Fe1 C2 41.1(2)
C5 Fe1 C2 68.9(2)
C10 Fe1 C2 111.6(2)
C6 Fe1 C7 41.0(2)
C1 Fe1 C7 138.2(3)
C5 Fe1 C7 110.5(2)
C10 Fe1 C7 69.0(2)
C2 Fe1 C7 179.2(3)
C6 Fe1 C4 112.0(3)
C1 Fe1 C4 68.2(3)
C5 Fe1 C4 40.1(3)
C10 Fe1 C4 140.0(3)
C2 Fe1 C4 68.2(2)
C7 Fe1 C4 111.6(2)
C6 Fe1 C9 67.7(3)
C1 Fe1 C9 112.1(3)
C5 Fe1 C9 140.1(3)
C10 Fe1 C9 39.8(3)
C2 Fe1 C9 112.2(3)
C7 Fe1 C9 68.0(2)
C4 Fe1 C9 179.6(3)
C6 Fe1 C3 112.8(3)
C1 Fe1 C3 68.0(3)
C5 Fe1 C3 68.0(3)
C10 Fe1 C3 112.4(3)
C2 Fe1 C3 40.0(3)
C7 Fe1 C3 140.4(3)
C4 Fe1 C3 40.6(2)
C9 Fe1 C3 139.6(2)
C6 Fe1 C8 67.7(3)
C1 Fe1 C8 111.6(3)
C5 Fe1 C8 111.8(3)
C10 Fe1 C8 67.8(3)
C2 Fe1 C8 139.6(3)
C7 Fe1 C8 40.1(3)
C4 Fe1 C8 139.5(3)
C9 Fe1 C8 40.3(2)
C3 Fe1 C8 179.5(3)
C11 N1 S1 116.2(4)
C11 N1 H1 121.9
S1 N1 H1 121.9
C23 N2 S2 122.3(4)
C23 N2 H2A 118.9
S2 N2 H2A 118.9
O1 S1 O2 119.5(3)
O1 S1 N1 106.6(3)
O2 S1 N1 106.9(3)
O1 S1 C6 110.1(3)
O2 S1 C6 107.3(3)
N1 S1 C6 105.6(3)
O3 S2 O4 119.5(3)
O3 S2 N2 106.1(3)
O4 S2 N2 106.7(3)
O3 S2 C1 108.4(3)
O4 S2 C1 107.7(3)
N2 S2 C1 108.0(3)

loop_
_geom_bond_atom_site_label_1
_geom_bond_atom_site_label_2
_geom_bond_distance
C1 C5 1.435(9)
C1 C2 1.437(9)
C1 S2 1.730(7)
C1 Fe1 2.037(6)
C2 C3 1.411(9)
C2 Fe1 2.059(6)
C2 H2 1.0000
C3 C4 1.436(8)
C3 Fe1 2.070(6)
C3 H3 1.0000
C4 C5 1.411(10)
C4 Fe1 2.067(6)
C4 H4 1.0000
C5 Fe1 2.050(6)
C5 H5 1.0000
C6 C7 1.430(9)
C6 C10 1.431(8)
C6 S1 1.740(7)
C6 Fe1 2.023(6)
C7 C8 1.419(9)
C7 Fe1 2.063(6)
C7 H7 1.0000
C8 C9 1.429(8)
C8 Fe1 2.078(6)
C8 H8 1.0000
C9 C10 1.403(10)
C9 Fe1 2.070(6)
C9 H9 1.0000
C10 Fe1 2.052(6)
C10 H10 1.0000
C11 N1 1.481(8)
C11 C12 1.522(8)
C11 H11A 0.9900
C11 H11B 0.9900
C12 C13 1.523(9)
C12 H12A 0.9900
C12 H12B 0.9900
C13 C14 1.533(8)
C13 H13A 0.9900
C13 H13B 0.9900
C14 C15 1.530(9)
C14 H14A 0.9900
C14 H14B 0.9900
C15 C16 1.530(8)
C15 H15A 0.9900
C15 H15B 0.9900
C16 C17 1.528(9)
C16 H16A 0.9900
C16 H16B 0.9900
C17 C18 1.535(8)
C17 H17A 0.9900
C17 H17B 0.9900
C18 C19 1.519(9)
C18 H18A 0.9900
C18 H18B 0.9900
C19 C20 1.528(8)
C19 H19A 0.9900
C19 H19B 0.9900
C20 C21 1.527(10)
C20 H20A 0.9900
C20 H20B 0.9900
C21 C22 1.531(9)
C21 H21A 0.9900
C21 H21B 0.9900
C22 H22A 0.9800
C22 H22B 0.9800
C22 H22C 0.9800
C23 N2 1.466(8)
C23 C24 1.522(9)
C23 H23A 0.9900
C23 H23B 0.9900
C24 C25 1.527(8)
C24 H24A 0.9900
C24 H24B 0.9900
C25 C26 1.535(9)
C25 H25A 0.9900
C25 H25B 0.9900
C26 C27 1.513(8)
C26 H26A 0.9900
C26 H26B 0.9900
C27 C28 1.524(9)
C27 H27A 0.9900
C27 H27B 0.9900
C28 C29 1.515(8)
C28 H28A 0.9900
C28 H28B 0.9900
C29 C30 1.528(9)
C29 H29A 0.9900
C29 H29B 0.9900
C30 C31 1.514(9)
C30 H30A 0.9900
C30 H30B 0.9900
C31 C32 1.530(9)
C31 H31A 0.9900
C31 H31B 0.9900
C32 C33 1.521(9)
C32 H32A 0.9900
C32 H32B 0.9900
C33 C34 1.531(10)
C33 H33A 0.9900
C33 H33B 0.9900
C34 H34A 0.9800
C34 H34B 0.9800
C34 H34C 0.9800
N1 S1 1.645(5)
N1 H1 0.8800
N2 S2 1.633(5)
N2 H2A 0.8800
O1 S1 1.422(4)
O2 S1 1.436(4)
O3 S2 1.426(4)
O4 S2 1.442(4)
